data_7201016
loop_
_publ_author_name
'Zhang, Daopeng'
'Wang, Hailong'
'Tian, Laijin'
'Jiang, Jianzhuang'
'Ni, Zhong-Hai'

_publ_section_title
;
 Rational design of cyanide-bridged heterometallic M(I)--Mn(II) (M =
 Ag, Au) one-dimensional chain complexes: synthesis, crystal structures
 and magnetic properties
;
_journal_issue 11
_journal_name_full CrystEngComm
_journal_page_first 2447
_journal_paper_doi 10.1039/b903174j
_journal_volume 11
_journal_year 2009
_chemical_formula_sum 'C15 H25 Cl2 Mn N5 O'
_chemical_formula_weight 417.24
_chemical_name_systematic
;
?
;
_space_group_IT_number 2
_symmetry_cell_setting triclinic
_symmetry_space_group_name_Hall '-P 1'
_symmetry_space_group_name_H-M 'P -1'
_atom_sites_solution_hydrogens geom
_atom_sites_solution_primary direct
_atom_sites_solution_secondary difmap
_audit_creation_method SHELXL-97
_cell_angle_alpha 74.33(2)
_cell_angle_beta 77.10(2)
_cell_angle_gamma 80.55(2)
_cell_formula_units_Z 2
_cell_length_a 8.433(14)
_cell_length_b 8.661(13)
_cell_length_c 13.62(2)
_cell_measurement_temperature 293(2)
_cell_volume 928(2)
_computing_cell_refinement 'Bruker SMART'
_computing_data_collection 'Bruker SMART'
_computing_data_reduction 'Bruker SAINT'
_computing_molecular_graphics 'Bruker SHELXTL'
_computing_publication_material 'Bruker SHELXTL'
_computing_structure_refinement 'SHELXL-97 (Sheldrick, 1997)'
_computing_structure_solution 'SHELXS-97 (Sheldrick, 1990)'
_diffrn_ambient_temperature 293(2)
_diffrn_measured_fraction_theta_full 0.940
_diffrn_measured_fraction_theta_max 0.940
_diffrn_measurement_device_type 'CCD area detector'
_diffrn_measurement_method 'phi and omega scans'
_diffrn_radiation_monochromator graphite
_diffrn_radiation_source 'fine-focus sealed tube'
_diffrn_radiation_type MoK\a
_diffrn_radiation_wavelength 0.71073
_diffrn_reflns_av_R_equivalents 0.0228
_diffrn_reflns_av_sigmaI/netI 0.0515
_diffrn_reflns_limit_h_max 9
_diffrn_reflns_limit_h_min -9
_diffrn_reflns_limit_k_max 9
_diffrn_reflns_limit_k_min -7
_diffrn_reflns_limit_l_max 13
_diffrn_reflns_limit_l_min -14
_diffrn_reflns_number 3184
_diffrn_reflns_theta_full 23.05
_diffrn_reflns_theta_max 23.05
_diffrn_reflns_theta_min 1.58
_exptl_absorpt_coefficient_mu 1.012
_exptl_absorpt_correction_T_max 0.8630
_exptl_absorpt_correction_T_min 0.8156
_exptl_absorpt_correction_type multi-scan
_exptl_absorpt_process_details sadabs
_exptl_crystal_colour yellow
_exptl_crystal_density_diffrn 1.493
_exptl_crystal_density_method 'not measured'
_exptl_crystal_description block
_exptl_crystal_F_000 434
_exptl_crystal_size_max 0.21
_exptl_crystal_size_mid 0.17
_exptl_crystal_size_min 0.15
_refine_diff_density_max 0.781
_refine_diff_density_min -0.579
_refine_diff_density_rms 0.141
_refine_ls_extinction_method none
_refine_ls_goodness_of_fit_ref 1.007
_refine_ls_hydrogen_treatment none
_refine_ls_matrix_type full
_refine_ls_number_parameters 219
_refine_ls_number_reflns 2442
_refine_ls_number_restraints 0
_refine_ls_restrained_S_all 1.007
_refine_ls_R_factor_all 0.0790
_refine_ls_R_factor_gt 0.0612
_refine_ls_shift/su_max 0.001
_refine_ls_shift/su_mean 0.000
_refine_ls_structure_factor_coef Fsqd
_refine_ls_weighting_details 'calc w=1/[\s^2^(Fo^2^)+(0.1760P)^2^+1.2414P] where P=(Fo^2^+2Fc^2^)/3'
_refine_ls_weighting_scheme calc
_refine_ls_wR_factor_gt 0.2052
_refine_ls_wR_factor_ref 0.2370
_reflns_number_gt 1919
_reflns_number_total 2442
_reflns_threshold_expression >2sigma(I)
_cod_data_source_file b903174j.txt
_cod_data_source_block 1
_cod_depositor_comments
;
The following automatic conversions were performed:
'_symmetry_cell_setting' value 'Triclinic' changed to 'triclinic'
according to '/home/saulius/struct/CIF-dictionaries/cif_core.dic'
dictionary named 'cif_core.dic' version 2.4.1 from 2010-06-29.

Automatic conversion script
Id: cif_fix_enum 1527 2010-12-29 10:47:43Z saulius 
;
_cod_original_cell_volume 928(3)
_cod_original_sg_symbol_H-M P-1
_cod_database_code 7201016

loop_
_symmetry_equiv_pos_as_xyz
'x, y, z'
'-x, -y, -z'

loop_
_atom_site_label
_atom_site_type_symbol
_atom_site_fract_x
_atom_site_fract_y
_atom_site_fract_z
_atom_site_U_iso_or_equiv
_atom_site_adp_type
_atom_site_occupancy
_atom_site_symmetry_multiplicity
_atom_site_calc_flag
_atom_site_refinement_flags
_atom_site_disorder_assembly
_atom_site_disorder_group
Mn1 Mn 0.36254(11) 0.16298(11) 0.72442(6) 0.0373(4) Uani 1 1 d . . .
Cl1 Cl 0.5571(2) 0.3638(2) 0.74533(13) 0.0486(6) Uani 1 1 d . . .
Cl2 Cl 0.1787(2) -0.0323(2) 0.69132(14) 0.0549(6) Uani 1 1 d . . .
O1 O 0.2698(7) 0.6165(7) 0.8452(5) 0.0717(16) Uani 1 1 d . . .
H1A H 0.3578 0.5694 0.8197 0.086 Uiso 1 1 d R . .
H1B H 0.2271 0.6843 0.8010 0.086 Uiso 1 1 d R . .
N1 N 0.2545(6) 0.1066(6) 0.8865(4) 0.0326(12) Uani 1 1 d . . .
N2 N 0.5169(6) -0.0561(6) 0.8026(4) 0.0373(13) Uani 1 1 d . . .
N3 N 0.1332(7) 0.3384(6) 0.7530(4) 0.0438(14) Uani 1 1 d . . .
N4 N 0.5671(6) 0.0788(6) 0.6060(3) 0.0329(12) Uani 1 1 d . . .
H4 H 0.5284 0.0037 0.5848 0.039 Uiso 1 1 calc R . .
N5 N 0.3366(6) 0.3482(6) 0.5752(3) 0.0345(12) Uani 1 1 d . . .
H5 H 0.3828 0.4359 0.5753 0.041 Uiso 1 1 calc R . .
C1 C 0.3244(7) -0.0238(7) 0.9480(4) 0.0322(14) Uani 1 1 d . . .
C2 C 0.2633(8) -0.0605(8) 1.0513(5) 0.0375(16) Uani 1 1 d . . .
H2 H 0.3083 -0.1499 1.0959 0.045 Uiso 1 1 calc R . .
C3 C 0.1306(9) 0.0407(9) 1.0881(5) 0.0489(19) Uani 1 1 d . . .
H3A H 0.0880 0.0173 1.1589 0.059 Uiso 1 1 calc R . .
C4 C 0.0584(8) 0.1751(9) 1.0245(5) 0.0432(17) Uani 1 1 d . . .
H4A H -0.0304 0.2412 1.0506 0.052 Uiso 1 1 calc R . .
C5 C 0.1253(7) 0.2036(8) 0.9223(5) 0.0343(15) Uani 1 1 d . . .
C6 C 0.0581(8) 0.3385(8) 0.8424(5) 0.0403(16) Uani 1 1 d . . .
C7 C -0.0859(9) 0.4594(9) 0.8690(6) 0.056(2) Uani 1 1 d . . .
H7A H -0.0524 0.5661 0.8459 0.084 Uiso 1 1 calc R . .
H7B H -0.1241 0.4349 0.9428 0.084 Uiso 1 1 calc R . .
H7C H -0.1725 0.4539 0.8352 0.084 Uiso 1 1 calc R . .
C8 C 0.4670(7) -0.1220(7) 0.8971(5) 0.0331(14) Uani 1 1 d . . .
C9 C 0.5338(9) -0.2827(8) 0.9565(6) 0.0502(18) Uani 1 1 d . . .
H9A H 0.5773 -0.3516 0.9100 0.075 Uiso 1 1 calc R . .
H9B H 0.4477 -0.3310 1.0092 0.075 Uiso 1 1 calc R . .
H9C H 0.6192 -0.2683 0.9885 0.075 Uiso 1 1 calc R . .
C10 C 0.6522(8) -0.1319(9) 0.7389(5) 0.0459(17) Uani 1 1 d . . .
H10A H 0.6162 -0.2159 0.7170 0.055 Uiso 1 1 calc R . .
H10B H 0.7393 -0.1795 0.7775 0.055 Uiso 1 1 calc R . .
C11 C 0.7114(8) 0.0009(10) 0.6456(6) 0.0536(19) Uani 1 1 d . . .
H11A H 0.7630 0.0764 0.6660 0.064 Uiso 1 1 calc R . .
H11B H 0.7895 -0.0441 0.5937 0.064 Uiso 1 1 calc R . .
C12 C 0.5989(11) 0.2120(10) 0.5156(5) 0.064(2) Uani 1 1 d . . .
H12A H 0.6672 0.1741 0.4575 0.077 Uiso 1 1 calc R . .
H12B H 0.6527 0.2914 0.5306 0.077 Uiso 1 1 calc R . .
C13 C 0.4321(12) 0.2825(10) 0.4922(5) 0.066(2) Uani 1 1 d . . .
H13A H 0.4434 0.3666 0.4283 0.079 Uiso 1 1 calc R . .
H13B H 0.3769 0.1991 0.4827 0.079 Uiso 1 1 calc R . .
C14 C 0.1659(9) 0.3988(10) 0.5722(6) 0.059(2) Uani 1 1 d . . .
H14A H 0.1122 0.3082 0.5719 0.071 Uiso 1 1 calc R . .
H14B H 0.1549 0.4821 0.5094 0.071 Uiso 1 1 calc R . .
C15 C 0.0884(10) 0.4618(9) 0.6643(6) 0.060(2) Uani 1 1 d . . .
H15A H 0.1287 0.5627 0.6598 0.072 Uiso 1 1 calc R . .
H15B H -0.0296 0.4801 0.6701 0.072 Uiso 1 1 calc R . .

loop_
_atom_site_aniso_label
_atom_site_aniso_U_11
_atom_site_aniso_U_22
_atom_site_aniso_U_33
_atom_site_aniso_U_23
_atom_site_aniso_U_13
_atom_site_aniso_U_12
Mn1 0.0417(7) 0.0443(7) 0.0210(6) -0.0039(4) -0.0083(4) 0.0058(5)
Cl1 0.0585(11) 0.0506(11) 0.0357(10) -0.0022(8) -0.0179(8) -0.0050(8)
Cl2 0.0534(11) 0.0724(13) 0.0431(11) -0.0230(9) -0.0038(8) -0.0106(10)
O1 0.071(4) 0.075(4) 0.073(4) -0.029(3) -0.010(3) -0.005(3)
N1 0.034(3) 0.037(3) 0.027(3) -0.005(2) -0.011(2) 0.000(3)
N2 0.036(3) 0.046(3) 0.030(3) -0.010(2) -0.010(2) 0.004(2)
N3 0.045(3) 0.042(3) 0.041(3) -0.002(3) -0.022(3) 0.009(3)
N4 0.039(3) 0.041(3) 0.017(2) -0.008(2) 0.000(2) -0.006(2)
N5 0.049(3) 0.040(3) 0.015(2) -0.005(2) -0.013(2) -0.002(2)
C1 0.032(3) 0.039(4) 0.024(3) 0.000(3) -0.009(3) -0.008(3)
C2 0.038(4) 0.050(4) 0.026(3) -0.006(3) -0.009(3) -0.009(3)
C3 0.049(4) 0.077(5) 0.025(3) -0.013(4) -0.002(3) -0.025(4)
C4 0.034(3) 0.063(5) 0.038(4) -0.023(3) -0.004(3) -0.009(3)
C5 0.026(3) 0.044(4) 0.037(4) -0.018(3) -0.010(3) 0.003(3)
C6 0.036(4) 0.042(4) 0.048(4) -0.022(3) -0.015(3) 0.009(3)
C7 0.039(4) 0.057(5) 0.071(5) -0.030(4) -0.014(4) 0.025(3)
C8 0.034(3) 0.034(3) 0.031(3) -0.003(3) -0.014(3) -0.001(3)
C9 0.045(4) 0.041(4) 0.059(4) 0.003(3) -0.020(3) 0.003(3)
C10 0.038(4) 0.058(4) 0.042(4) -0.027(3) -0.010(3) 0.020(3)
C11 0.038(4) 0.072(5) 0.048(4) -0.020(4) 0.002(3) -0.003(4)
C12 0.091(6) 0.066(5) 0.024(4) -0.004(3) 0.008(4) -0.016(5)
C13 0.103(7) 0.069(5) 0.023(4) -0.001(3) -0.017(4) -0.012(5)
C14 0.067(5) 0.068(5) 0.041(4) 0.005(4) -0.032(4) -0.005(4)
C15 0.062(5) 0.059(5) 0.052(5) 0.005(4) -0.032(4) 0.009(4)

loop_
_atom_type_symbol
_atom_type_description
_atom_type_scat_dispersion_real
_atom_type_scat_dispersion_imag
_atom_type_scat_source
C C 0.0033 0.0016 'International Tables Vol C Tables 4.2.6.8 and 6.1.1.4'
H H 0.0000 0.0000 'International Tables Vol C Tables 4.2.6.8 and 6.1.1.4'
N N 0.0061 0.0033 'International Tables Vol C Tables 4.2.6.8 and 6.1.1.4'
O O 0.0106 0.0060 'International Tables Vol C Tables 4.2.6.8 and 6.1.1.4'
Mn Mn 0.3368 0.7283 'International Tables Vol C Tables 4.2.6.8 and 6.1.1.4'
Cl Cl 0.1484 0.1585 'International Tables Vol C Tables 4.2.6.8 and 6.1.1.4'

loop_
_geom_angle_atom_site_label_1
_geom_angle_atom_site_label_2
_geom_angle_atom_site_label_3
_geom_angle
_geom_angle_site_symmetry_1
_geom_angle_site_symmetry_3
_geom_angle_publ_flag
N1 Mn1 N5 141.1(2) . . ?
N1 Mn1 N4 142.64(19) . . ?
N5 Mn1 N4 76.2(2) . . ?
N1 Mn1 N2 73.0(2) . . ?
N5 Mn1 N2 145.7(2) . . ?
N4 Mn1 N2 69.7(2) . . ?
N1 Mn1 N3 70.6(2) . . ?
N5 Mn1 N3 70.7(2) . . ?
N4 Mn1 N3 146.60(19) . . ?
N2 Mn1 N3 143.6(2) . . ?
N1 Mn1 Cl2 90.01(16) . . ?
N5 Mn1 Cl2 93.32(17) . . ?
N4 Mn1 Cl2 88.07(17) . . ?
N2 Mn1 Cl2 89.25(18) . . ?
N3 Mn1 Cl2 89.06(19) . . ?
N1 Mn1 Cl1 93.55(15) . . ?
N5 Mn1 Cl1 84.01(16) . . ?
N4 Mn1 Cl1 89.01(17) . . ?
N2 Mn1 Cl1 91.63(18) . . ?
N3 Mn1 Cl1 92.27(19) . . ?
Cl2 Mn1 Cl1 176.44(6) . . ?
H1A O1 H1B 112.5 . . ?
C5 N1 C1 123.3(5) . . ?
C5 N1 Mn1 119.4(4) . . ?
C1 N1 Mn1 117.2(4) . . ?
C8 N2 C10 121.8(6) . . ?
C8 N2 Mn1 118.4(4) . . ?
C10 N2 Mn1 118.8(4) . . ?
C6 N3 C15 120.7(6) . . ?
C6 N3 Mn1 121.0(4) . . ?
C15 N3 Mn1 117.9(5) . . ?
C11 N4 C12 113.4(6) . . ?
C11 N4 Mn1 114.6(4) . . ?
C12 N4 Mn1 109.1(4) . . ?
C11 N4 H4 106.4 . . ?
C12 N4 H4 106.4 . . ?
Mn1 N4 H4 106.4 . . ?
C13 N5 C14 117.3(6) . . ?
C13 N5 Mn1 107.2(4) . . ?
C14 N5 Mn1 109.9(4) . . ?
C13 N5 H5 107.4 . . ?
C14 N5 H5 107.4 . . ?
Mn1 N5 H5 107.4 . . ?
N1 C1 C2 119.1(6) . . ?
N1 C1 C8 117.5(5) . . ?
C2 C1 C8 123.4(6) . . ?
C1 C2 C3 117.4(6) . . ?
C1 C2 H2 121.3 . . ?
C3 C2 H2 121.3 . . ?
C4 C3 C2 123.4(6) . . ?
C4 C3 H3A 118.3 . . ?
C2 C3 H3A 118.3 . . ?
C5 C4 C3 115.8(7) . . ?
C5 C4 H4A 122.1 . . ?
C3 C4 H4A 122.1 . . ?
N1 C5 C4 120.9(6) . . ?
N1 C5 C6 116.3(5) . . ?
C4 C5 C6 122.8(6) . . ?
N3 C6 C5 112.2(6) . . ?
N3 C6 C7 124.5(6) . . ?
C5 C6 C7 123.3(6) . . ?
C6 C7 H7A 109.5 . . ?
C6 C7 H7B 109.5 . . ?
H7A C7 H7B 109.5 . . ?
C6 C7 H7C 109.5 . . ?
H7A C7 H7C 109.5 . . ?
H7B C7 H7C 109.5 . . ?
N2 C8 C9 126.2(6) . . ?
N2 C8 C1 113.1(5) . . ?
C9 C8 C1 120.7(5) . . ?
C8 C9 H9A 109.5 . . ?
C8 C9 H9B 109.5 . . ?
H9A C9 H9B 109.5 . . ?
C8 C9 H9C 109.5 . . ?
H9A C9 H9C 109.5 . . ?
H9B C9 H9C 109.5 . . ?
N2 C10 C11 106.2(6) . . ?
N2 C10 H10A 110.5 . . ?
C11 C10 H10A 110.5 . . ?
N2 C10 H10B 110.5 . . ?
C11 C10 H10B 110.5 . . ?
H10A C10 H10B 108.7 . . ?
N4 C11 C10 105.1(5) . . ?
N4 C11 H11A 110.7 . . ?
C10 C11 H11A 110.7 . . ?
N4 C11 H11B 110.7 . . ?
C10 C11 H11B 110.7 . . ?
H11A C11 H11B 108.8 . . ?
N4 C12 C13 104.5(6) . . ?
N4 C12 H12A 110.9 . . ?
C13 C12 H12A 110.9 . . ?
N4 C12 H12B 110.9 . . ?
C13 C12 H12B 110.9 . . ?
H12A C12 H12B 108.9 . . ?
N5 C13 C12 110.3(6) . . ?
N5 C13 H13A 109.6 . . ?
C12 C13 H13A 109.6 . . ?
N5 C13 H13B 109.6 . . ?
C12 C13 H13B 109.6 . . ?
H13A C13 H13B 108.1 . . ?
N5 C14 C15 109.2(6) . . ?
N5 C14 H14A 109.8 . . ?
C15 C14 H14A 109.8 . . ?
N5 C14 H14B 109.8 . . ?
C15 C14 H14B 109.8 . . ?
H14A C14 H14B 108.3 . . ?
N3 C15 C14 105.6(6) . . ?
N3 C15 H15A 110.6 . . ?
C14 C15 H15A 110.6 . . ?
N3 C15 H15B 110.6 . . ?
C14 C15 H15B 110.6 . . ?
H15A C15 H15B 108.7 . . ?

loop_
_geom_bond_atom_site_label_1
_geom_bond_atom_site_label_2
_geom_bond_distance
_geom_bond_site_symmetry_2
_geom_bond_publ_flag
Mn1 N1 2.147(6) . ?
Mn1 N5 2.253(5) . ?
Mn1 N4 2.256(5) . ?
Mn1 N2 2.268(6) . ?
Mn1 N3 2.285(6) . ?
Mn1 Cl2 2.656(3) . ?
Mn1 Cl1 2.686(3) . ?
O1 H1A 0.8365 . ?
O1 H1B 0.8211 . ?
N1 C5 1.347(8) . ?
N1 C1 1.347(8) . ?
N2 C8 1.266(8) . ?
N2 C10 1.451(9) . ?
N3 C6 1.242(9) . ?
N3 C15 1.455(8) . ?
N4 C11 1.433(9) . ?
N4 C12 1.452(8) . ?
N4 H4 0.9100 . ?
N5 C13 1.429(10) . ?
N5 C14 1.440(9) . ?
N5 H5 0.9100 . ?
C1 C2 1.354(9) . ?
C1 C8 1.504(9) . ?
C2 C3 1.391(10) . ?
C2 H2 0.9300 . ?
C3 C4 1.391(10) . ?
C3 H3A 0.9300 . ?
C4 C5 1.351(9) . ?
C4 H4A 0.9300 . ?
C5 C6 1.497(9) . ?
C6 C7 1.514(10) . ?
C7 H7A 0.9600 . ?
C7 H7B 0.9600 . ?
C7 H7C 0.9600 . ?
C8 C9 1.499(9) . ?
C9 H9A 0.9600 . ?
C9 H9B 0.9600 . ?
C9 H9C 0.9600 . ?
C10 C11 1.518(10) . ?
C10 H10A 0.9700 . ?
C10 H10B 0.9700 . ?
C11 H11A 0.9700 . ?
C11 H11B 0.9700 . ?
C12 C13 1.505(12) . ?
C12 H12A 0.9700 . ?
C12 H12B 0.9700 . ?
C13 H13A 0.9700 . ?
C13 H13B 0.9700 . ?
C14 C15 1.478(12) . ?
C14 H14A 0.9700 . ?
C14 H14B 0.9700 . ?
C15 H15A 0.9700 . ?
C15 H15B 0.9700 . ?
